data_8103617
loop_
_publ_author_name
'Gopal, R.'
'Calvo, C.'

_publ_section_title
;
 The structure of Ca3 (V O4)2
;
_journal_name_full
;
Zeitschrift fuer Kristallographie, Kristallgeometrie, Kristallphysik, 
Kristallchemie (-144,1977)
;
_journal_page_first 67
_journal_page_last 85
_journal_volume 137
_journal_year 1973
_chemical_formula_sum 'Ca3 O8 V2'
_chemical_name_systematic 'Ca3 (V O4)2'
_space_group_IT_number 161
_symmetry_space_group_name_Hall 'R 3 -2"c'
_symmetry_space_group_name_H-M 'R 3 c :H'
_cell_angle_alpha 90
_cell_angle_beta 90
_cell_angle_gamma 120
_cell_formula_units_Z 21
_cell_length_a 10.809
_cell_length_b 10.809
_cell_length_c 38.028
_cell_volume 3847.735
_citation_journal_id_ASTM ZEKGAX
_cod_data_source_file Gopal_ZEKGAX_1973_1277.cif
_cod_data_source_block Ca3O8V2
_cod_database_code 8103617

loop_
_symmetry_equiv_pos_as_xyz
x,y,z
-y,x-y,z
-x+y,-x,z
-y,-x,z+1/2
x,x-y,z+1/2
-x+y,y,z+1/2
x+2/3,y+1/3,z+1/3
-y+2/3,x-y+1/3,z+1/3
-x+y+2/3,-x+1/3,z+1/3
-y+2/3,-x+1/3,z+5/6
x+2/3,x-y+1/3,z+5/6
-x+y+2/3,y+1/3,z+5/6
x+1/3,y+2/3,z+2/3
-y+1/3,x-y+2/3,z+2/3
-x+y+1/3,-x+2/3,z+2/3
-y+1/3,-x+2/3,z+7/6
x+1/3,x-y+2/3,z+7/6
-x+y+1/3,y+2/3,z+7/6

loop_
_atom_site_label
_atom_site_type_symbol
_atom_site_fract_x
_atom_site_fract_y
_atom_site_fract_z
_atom_site_occupancy
_atom_site_U_iso_or_equiv
V3 V+5 0 0 0 1 0.0
O9 O-2 0 0 0.9561 1 0.0
Ca1 Ca+2 0.27 0.1471 0.94305 1 0.0
Ca5 Ca+2 0 0 0.0794 0.5 0.0
Ca4 Ca+2 0 0 0.2659 1 0.0
V2 V+5 0.3493 0.1505 0.23474 1 0.0
O2 O-2 0.229 0.228 0.146 1 0.0
O10 O-2 -0.0092 0.1455 0.013 1 0.0
Ca3 Ca+2 0.3871 0.1775 0.03416 1 0.0
O8 O-2 0.175 0.0773 0.2231 1 0.0
O3 O-2 0.2805 -0.0106 0.1559 1 0.0
O4 O-2 0.489 0.251 0.1403 1 0.0
Ca2 Ca+2 0.2742 0.1374 0.83648 1 0.0
O7 O-2 0.4328 0.314 0.216 1 0.0
O6 O-2 0.4058 0.0342 0.2247 1 0.0
V1 V+5 0.3106 0.1374 0.13256 1 0.0
O5 O-2 0.3706 0.1782 0.2788 1 0.0
O1 O-2 0.274 0.079 0.0908 1 0.0
